data_1569801
loop_
_publ_author_name
'Takashima, Rikito'
'Aoki, Daisuke'
'Kuwata, Shigeki'
'Otsuka, Hideyuki'

_publ_section_title
;
 Ring-chain equilibria of dynamic macrocycles with a bis(hindered
 amino)disulfide linker
;
_journal_issue 37
_journal_name_full 'Polymer Chemistry'
_journal_page_first 4344
_journal_page_last 4351
_journal_paper_doi 10.1039/D3PY00808H
_journal_volume 14
_journal_year 2023
_chemical_formula_moiety 'C32 H58 N2 O4 S4'
_chemical_formula_sum 'C32 H58 N2 O4 S4'
_chemical_formula_weight 663.06
_space_group_crystal_system monoclinic
_space_group_IT_number 14
_space_group_name_Hall '-P 2ybc'
_space_group_name_H-M_alt 'P 1 21/c 1'
_atom_sites_solution_hydrogens geom
_atom_sites_solution_primary direct
_atom_sites_solution_secondary difmap
_audit_update_record
;
2023-05-08 deposited with the CCDC.	2023-09-05 downloaded from the CCDC.
;
_cell_angle_alpha 90.0000
_cell_angle_beta 105.771(5)
_cell_angle_gamma 90.0000
_cell_formula_units_Z 8
_cell_length_a 28.298(3)
_cell_length_b 14.2503(13)
_cell_length_c 18.839(2)
_cell_measurement_reflns_used 13761
_cell_measurement_temperature 93
_cell_measurement_theta_max 27.50
_cell_measurement_theta_min 3.00
_cell_volume 7310.9(13)
_computing_cell_refinement 'CrystalClear-SM Expert 2.1 b46'
_computing_data_collection 'CrystalClear-SM Expert 2.1 b46 (Rigaku, 2016)'
_computing_data_reduction 'CrystalClear-SM Expert 2.1 b46'
_computing_molecular_graphics 'CrystalStructure 4.3'
_computing_publication_material 'CrystalStructure 4.3 (Rigaku, 2018)'
_computing_structure_refinement 'SHELXL Version 2014/7 (Sheldrick, 2008)'
_computing_structure_solution 'SHELXT Version 2014/5 (Sheldrick, 2014)'
_diffrn_ambient_temperature 93
_diffrn_detector_area_resol_mean 7.111
_diffrn_measured_fraction_theta_full 0.979
_diffrn_measured_fraction_theta_max 0.968
_diffrn_measurement_device_type 'Rigaku Saturn724'
_diffrn_measurement_method \w
_diffrn_radiation_type 'Mo K\a'
_diffrn_radiation_wavelength 0.71075
_diffrn_reflns_av_R_equivalents 0.1278
_diffrn_reflns_av_unetI/netI 0.1028
_diffrn_reflns_Laue_measured_fraction_full 0.979
_diffrn_reflns_Laue_measured_fraction_max 0.968
_diffrn_reflns_limit_h_max 36
_diffrn_reflns_limit_h_min -36
_diffrn_reflns_limit_k_max 18
_diffrn_reflns_limit_k_min -18
_diffrn_reflns_limit_l_max 24
_diffrn_reflns_limit_l_min -24
_diffrn_reflns_number 71299
_diffrn_reflns_point_group_measured_fraction_full 0.979
_diffrn_reflns_point_group_measured_fraction_max 0.968
_diffrn_reflns_theta_full 25.242
_diffrn_reflns_theta_max 27.494
_diffrn_reflns_theta_min 3.019
_diffrn_standards_number 0
_exptl_absorpt_coefficient_mu 0.295
_exptl_absorpt_correction_T_max 0.943
_exptl_absorpt_correction_T_min 0.668
_exptl_absorpt_correction_type multi-scan
_exptl_absorpt_process_details 'REQAB (Rigaku, 1998)'
_exptl_crystal_colour colorless
_exptl_crystal_density_diffrn 1.205
_exptl_crystal_density_method 'not measured'
_exptl_crystal_description prism
_exptl_crystal_F_000 2880.00
_exptl_crystal_recrystallization_method 'Re-crystallisation from solvent: Ethyl acetate/heptane'
_exptl_crystal_size_max 0.300
_exptl_crystal_size_mid 0.200
_exptl_crystal_size_min 0.200
_refine_diff_density_max 1.36
_refine_diff_density_min -0.84
_refine_ls_extinction_method none
_refine_ls_goodness_of_fit_ref 1.118
_refine_ls_hydrogen_treatment constr
_refine_ls_number_parameters 783
_refine_ls_number_reflns 16278
_refine_ls_number_restraints 18
_refine_ls_R_factor_all 0.1713
_refine_ls_R_factor_gt 0.1553
_refine_ls_shift/su_max 0.000
_refine_ls_structure_factor_coef Fsqd
_refine_ls_weighting_details 'w = 1/[\s^2^(Fo^2^)+(0.0724P)^2^+146.3418P] where P=(Fo^2^+2Fc^2^)/3'
_refine_ls_weighting_scheme calc
_refine_ls_wR_factor_gt 0.3809
_refine_ls_wR_factor_ref 0.3884
_reflns_Friedel_coverage 0.000
_reflns_number_gt 13010
_reflns_number_total 16278
_reflns_threshold_expression F^2^>2.0\s(F^2^)
_cod_data_source_file d3py00808h2.cif
_cod_data_source_block MMC8S
_cod_depositor_comments 'Adding full bibliography for 1569801--1569802.cif.'
_cod_database_code 1569801

loop_
_space_group_symop_id
_space_group_symop_operation_xyz
1 +X,+Y,+Z
2 -X,1/2+Y,1/2-Z
3 -X,-Y,-Z
4 +X,-1/2-Y,-1/2+Z

loop_
_atom_site_label
_atom_site_type_symbol
_atom_site_fract_x
_atom_site_fract_y
_atom_site_fract_z
_atom_site_U_iso_or_equiv
_atom_site_adp_type
_atom_site_occupancy
_atom_site_site_symmetry_order
_atom_site_calc_flag
_atom_site_refinement_flags_posn
_atom_site_refinement_flags_adp
_atom_site_refinement_flags_occupancy
_atom_site_disorder_assembly
_atom_site_disorder_group
S1 S 0.48404(7) 0.57100(14) 0.71699(11) 0.0199(4) Uani 1 1 d . . . . .
S2 S 0.27001(9) 0.17197(16) 0.81763(13) 0.0305(5) Uani 1 1 d . . . . .
S3 S 0.67262(8) 0.22021(17) 1.10304(13) 0.0297(5) Uani 1 1 d . . . . .
S4 S 0.54390(7) 0.61892(13) 0.79707(11) 0.0202(4) Uani 1 1 d . . . . .
S5 S -0.03497(7) 0.58913(14) 0.25809(12) 0.0221(4) Uani 1 1 d . . . . .
S6 S -0.16171(14) 0.1871(7) 0.4411(2) 0.037(2) Uani 0.63(2) 1 d . . P A 1
S9 S -0.1674(7) 0.1246(19) 0.4365(6) 0.082(7) Uani 0.37(2) 1 d . . P A 2
C44 C -0.2081(4) 0.1502(9) 0.3505(7) 0.047(3) Uani 1 1 d . . . . .
H78 H -0.1917 0.1411 0.3108 0.056 Uiso 0.63(2) 1 calc R U P A 1
H79 H -0.2251 0.0914 0.3570 0.056 Uiso 0.63(2) 1 calc R U P A 1
H117 H -0.1876 0.1556 0.3157 0.056 Uiso 0.37(2) 1 calc R U P A 2
H118 H -0.2284 0.0931 0.3359 0.056 Uiso 0.37(2) 1 calc R U P A 2
C45 C -0.1054(4) 0.1612(10) 0.4132(7) 0.058(3) Uani 1 1 d D . . . .
H80 H -0.1043 0.0934 0.4026 0.070 Uiso 0.63(2) 1 calc R U P A 1
H81 H -0.1062 0.1961 0.3675 0.070 Uiso 0.63(2) 1 calc R U P A 1
H119 H -0.0962 0.1083 0.3857 0.070 Uiso 0.37(2) 1 calc R U P A 2
H120 H -0.1134 0.2148 0.3786 0.070 Uiso 0.37(2) 1 calc R U P A 2
S7 S 0.24102(11) 0.20768(19) 0.55355(15) 0.0407(6) Uani 1 1 d D . . . .
S8 S 0.02659(8) 0.52868(15) 0.23963(12) 0.0251(4) Uani 1 1 d . . . . .
O1 O 0.3324(2) 0.4199(4) 0.8473(3) 0.0246(12) Uani 1 1 d . . . . .
O2 O 0.2563(2) 0.4177(5) 0.7676(3) 0.0339(15) Uani 1 1 d . . . . .
O3 O 0.7382(2) 0.4259(5) 1.0583(4) 0.0357(15) Uani 1 1 d . . . . .
O4 O 0.6952(2) 0.3484(4) 0.9552(3) 0.0244(12) Uani 1 1 d . . . . .
O5 O -0.1879(3) 0.3221(5) 0.2897(4) 0.0341(15) Uani 1 1 d . . . . .
O6 O -0.2286(3) 0.3972(6) 0.3610(5) 0.055(2) Uani 1 1 d . . . . .
O7 O 0.2526(2) 0.4715(6) 0.4858(4) 0.0395(17) Uani 1 1 d . . . . .
O8 O 0.1821(2) 0.4158(5) 0.5046(4) 0.0312(14) Uani 1 1 d . . . . .
N1 N 0.4411(2) 0.5306(4) 0.7579(4) 0.0181(13) Uani 1 1 d . . . . .
N2 N 0.5803(2) 0.5259(5) 0.8370(4) 0.0184(13) Uani 1 1 d . . . . .
N3 N -0.0739(2) 0.5028(5) 0.2698(4) 0.0191(13) Uani 1 1 d . . . . .
N4 N 0.0668(3) 0.4994(5) 0.3219(4) 0.0267(15) Uani 1 1 d . . . . .
C1 C 0.4026(3) 0.6000(6) 0.7633(5) 0.0244(17) Uani 1 1 d . . . . .
C2 C 0.3730(3) 0.5569(6) 0.8152(5) 0.0246(17) Uani 1 1 d . . . . .
H1 H 0.3942 0.5557 0.8665 0.030 Uiso 1 1 calc R U . . .
H2 H 0.3443 0.5973 0.8140 0.030 Uiso 1 1 calc R U . . .
C3 C 0.3553(3) 0.4580(6) 0.7921(4) 0.0219(16) Uani 1 1 d . . . . .
H3 H 0.3315 0.4581 0.7420 0.026 Uiso 1 1 calc R U . . .
C4 C 0.3987(3) 0.3955(6) 0.7936(5) 0.0249(17) Uani 1 1 d . . . . .
H4 H 0.3866 0.3312 0.7790 0.030 Uiso 1 1 calc R U . . .
H5 H 0.4201 0.3924 0.8448 0.030 Uiso 1 1 calc R U . . .
C5 C 0.4297(3) 0.4283(6) 0.7427(5) 0.0241(17) Uani 1 1 d . . . . .
C6 C 0.4277(3) 0.6900(6) 0.8025(6) 0.032(2) Uani 1 1 d . . . . .
H6 H 0.4502 0.6731 0.8502 0.048 Uiso 1 1 calc R U . . .
H7 H 0.4027 0.7333 0.8102 0.048 Uiso 1 1 calc R U . . .
H8 H 0.4462 0.7204 0.7718 0.048 Uiso 1 1 calc R U . . .
C7 C 0.3681(3) 0.6268(7) 0.6881(5) 0.033(2) Uani 1 1 d . . . . .
H9 H 0.3472 0.5732 0.6676 0.050 Uiso 1 1 calc R U . . .
H10 H 0.3876 0.6445 0.6544 0.050 Uiso 1 1 calc R U . . .
H11 H 0.3476 0.6799 0.6941 0.050 Uiso 1 1 calc R U . . .
C8 C 0.4777(3) 0.3706(6) 0.7637(6) 0.0305(19) Uani 1 1 d . . . . .
H12 H 0.4997 0.3960 0.8091 0.046 Uiso 1 1 calc R U . . .
H13 H 0.4938 0.3743 0.7238 0.046 Uiso 1 1 calc R U . . .
H14 H 0.4702 0.3049 0.7716 0.046 Uiso 1 1 calc R U . . .
C9 C 0.4028(3) 0.4092(8) 0.6607(5) 0.034(2) Uani 1 1 d . . . . .
H15 H 0.3934 0.3429 0.6544 0.051 Uiso 1 1 calc R U . . .
H16 H 0.4247 0.4241 0.6299 0.051 Uiso 1 1 calc R U . . .
H17 H 0.3733 0.4485 0.6459 0.051 Uiso 1 1 calc R U . . .
C10 C 0.2845(3) 0.3989(6) 0.8283(5) 0.0241(17) Uani 1 1 d . . . . .
C11 C 0.2695(3) 0.3480(6) 0.8878(4) 0.0239(17) Uani 1 1 d . . . . .
H18 H 0.2499 0.3906 0.9101 0.029 Uiso 1 1 calc R U . . .
H19 H 0.2993 0.3297 0.9268 0.029 Uiso 1 1 calc R U . . .
C12 C 0.2391(3) 0.2598(6) 0.8589(4) 0.0220(16) Uani 1 1 d . . . . .
H20 H 0.2087 0.2792 0.8217 0.026 Uiso 1 1 calc R U . . .
H21 H 0.2293 0.2304 0.9004 0.026 Uiso 1 1 calc R U . . .
C13 C 0.3228(3) 0.1398(7) 0.8943(5) 0.033(2) Uani 1 1 d . . . . .
H22 H 0.3151 0.1545 0.9412 0.039 Uiso 1 1 calc R U . . .
H23 H 0.3280 0.0712 0.8928 0.039 Uiso 1 1 calc R U . . .
C14 C 0.3704(3) 0.1894(6) 0.8935(5) 0.0264(18) Uani 1 1 d . . . . .
H24 H 0.3669 0.2571 0.9027 0.032 Uiso 1 1 calc R U . . .
H25 H 0.3754 0.1830 0.8437 0.032 Uiso 1 1 calc R U . . .
C15 C 0.4160(3) 0.1521(6) 0.9504(5) 0.0272(18) Uani 1 1 d . . . . .
H26 H 0.4113 0.1602 1.0002 0.033 Uiso 1 1 calc R U . . .
H27 H 0.4187 0.0839 0.9422 0.033 Uiso 1 1 calc R U . . .
C16 C 0.4644(3) 0.1983(6) 0.9494(5) 0.0275(18) Uani 1 1 d . . . . .
H28 H 0.4650 0.2074 0.8976 0.033 Uiso 1 1 calc R U . . .
H29 H 0.4663 0.2609 0.9727 0.033 Uiso 1 1 calc R U . . .
C17 C 0.5090(3) 0.1411(7) 0.9895(6) 0.033(2) Uani 1 1 d . . . . .
H30 H 0.5066 0.0783 0.9662 0.040 Uiso 1 1 calc R U . . .
H31 H 0.5080 0.1320 1.0411 0.040 Uiso 1 1 calc R U . . .
C18 C 0.5589(3) 0.1840(6) 0.9902(5) 0.0285(19) Uani 1 1 d . . . . .
H32 H 0.5659 0.2384 1.0241 0.034 Uiso 1 1 calc R U . . .
H33 H 0.5582 0.2063 0.9402 0.034 Uiso 1 1 calc R U . . .
C19 C 0.5998(3) 0.1093(6) 1.0158(5) 0.0286(18) Uani 1 1 d . . . . .
H34 H 0.5978 0.0837 1.0637 0.034 Uiso 1 1 calc R U . . .
H35 H 0.5930 0.0570 0.9798 0.034 Uiso 1 1 calc R U . . .
C20 C 0.6524(3) 0.1433(7) 1.0244(5) 0.0307(19) Uani 1 1 d . . . . .
H36 H 0.6540 0.1771 0.9792 0.037 Uiso 1 1 calc R U . . .
H37 H 0.6746 0.0885 1.0306 0.037 Uiso 1 1 calc R U . . .
C21 C 0.7383(3) 0.2232(7) 1.1135(5) 0.033(2) Uani 1 1 d . . . . .
H38 H 0.7540 0.2641 1.1558 0.040 Uiso 1 1 calc R U . . .
H39 H 0.7517 0.1591 1.1252 0.040 Uiso 1 1 calc R U . . .
C22 C 0.7521(3) 0.2591(6) 1.0444(5) 0.0299(19) Uani 1 1 d . . . . .
H40 H 0.7882 0.2645 1.0550 0.036 Uiso 1 1 calc R U . . .
H41 H 0.7405 0.2140 1.0033 0.036 Uiso 1 1 calc R U . . .
C23 C 0.7285(3) 0.3546(6) 1.0222(5) 0.0265(18) Uani 1 1 d . . . . .
C24 C 0.6672(3) 0.4340(6) 0.9248(4) 0.0229(17) Uani 1 1 d . . . . .
H42 H 0.6885 0.4908 0.9389 0.027 Uiso 1 1 calc R U . . .
C25 C 0.6519(3) 0.4229(6) 0.8424(4) 0.0228(16) Uani 1 1 d . . . . .
H43 H 0.6320 0.3651 0.8294 0.027 Uiso 1 1 calc R U . . .
H44 H 0.6816 0.4155 0.8247 0.027 Uiso 1 1 calc R U . . .
C26 C 0.6220(3) 0.5069(6) 0.8029(5) 0.0218(16) Uani 1 1 d . . . . .
C27 C 0.5897(3) 0.5280(6) 0.9208(5) 0.0228(16) Uani 1 1 d . . . . .
C28 C 0.6224(3) 0.4423(6) 0.9534(5) 0.0251(17) Uani 1 1 d . . . . .
H45 H 0.6330 0.4481 1.0078 0.030 Uiso 1 1 calc R U . . .
H46 H 0.6026 0.3843 0.9411 0.030 Uiso 1 1 calc R U . . .
C29 C 0.5999(3) 0.4778(6) 0.7221(5) 0.0261(18) Uani 1 1 d . . . . .
H47 H 0.5763 0.4268 0.7197 0.039 Uiso 1 1 calc R U . . .
H48 H 0.6262 0.4565 0.7011 0.039 Uiso 1 1 calc R U . . .
H49 H 0.5831 0.5317 0.6938 0.039 Uiso 1 1 calc R U . . .
C30 C 0.6561(3) 0.5910(7) 0.8056(5) 0.0301(19) Uani 1 1 d . . . . .
H50 H 0.6803 0.5759 0.7786 0.045 Uiso 1 1 calc R U . . .
H51 H 0.6733 0.6052 0.8571 0.045 Uiso 1 1 calc R U . . .
H52 H 0.6368 0.6456 0.7830 0.045 Uiso 1 1 calc R U . . .
C31 C 0.5405(3) 0.5166(7) 0.9397(5) 0.0272(18) Uani 1 1 d . . . . .
H53 H 0.5244 0.4587 0.9174 0.041 Uiso 1 1 calc R U . . .
H54 H 0.5193 0.5704 0.9205 0.041 Uiso 1 1 calc R U . . .
H55 H 0.5464 0.5134 0.9934 0.041 Uiso 1 1 calc R U . . .
C32 C 0.6142(3) 0.6194(6) 0.9554(5) 0.0281(18) Uani 1 1 d . . . . .
H56 H 0.6156 0.6206 1.0080 0.042 Uiso 1 1 calc R U . . .
H57 H 0.5950 0.6732 0.9306 0.042 Uiso 1 1 calc R U . . .
H58 H 0.6476 0.6229 0.9498 0.042 Uiso 1 1 calc R U . . .
C33 C -0.0888(3) 0.5132(6) 0.3405(4) 0.0235(17) Uani 1 1 d . . . . .
C34 C -0.1200(3) 0.4260(6) 0.3486(5) 0.0270(18) Uani 1 1 d . . . . .
H59 H -0.0987 0.3697 0.3571 0.032 Uiso 1 1 calc R U . . .
H60 H -0.1327 0.4345 0.3922 0.032 Uiso 1 1 calc R U . . .
C35 C -0.1627(3) 0.4103(6) 0.2811(5) 0.0270(18) Uani 1 1 d . . . . .
H61 H -0.1859 0.4648 0.2722 0.032 Uiso 1 1 calc R U . . .
C36 C -0.1425(3) 0.3928(6) 0.2149(5) 0.0263(18) Uani 1 1 d . . . . .
H62 H -0.1702 0.3808 0.1707 0.032 Uiso 1 1 calc R U . . .
H63 H -0.1215 0.3361 0.2242 0.032 Uiso 1 1 calc R U . . .
C37 C -0.1122(3) 0.4768(6) 0.1994(5) 0.0238(17) Uani 1 1 d . . . . .
C38 C -0.0421(3) 0.5134(7) 0.4063(5) 0.033(2) Uani 1 1 d . . . . .
H64 H -0.0246 0.5729 0.4071 0.049 Uiso 1 1 calc R U . . .
H65 H -0.0208 0.4613 0.4011 0.049 Uiso 1 1 calc R U . . .
H66 H -0.0515 0.5064 0.4524 0.049 Uiso 1 1 calc R U . . .
C39 C -0.1174(3) 0.6055(7) 0.3447(6) 0.033(2) Uani 1 1 d . . . . .
H67 H -0.1507 0.6007 0.3118 0.050 Uiso 1 1 calc R U . . .
H68 H -0.1004 0.6585 0.3295 0.050 Uiso 1 1 calc R U . . .
H69 H -0.1190 0.6153 0.3954 0.050 Uiso 1 1 calc R U . . .
C40 C -0.0862(3) 0.4416(6) 0.1418(5) 0.0250(17) Uani 1 1 d . . . . .
H70 H -0.0679 0.4935 0.1275 0.037 Uiso 1 1 calc R U . . .
H71 H -0.1108 0.4183 0.0981 0.037 Uiso 1 1 calc R U . . .
H72 H -0.0634 0.3908 0.1632 0.037 Uiso 1 1 calc R U . . .
C41 C -0.1467(3) 0.5576(6) 0.1638(5) 0.0253(17) Uani 1 1 d . . . . .
H73 H -0.1272 0.6107 0.1545 0.038 Uiso 1 1 calc R U . . .
H74 H -0.1660 0.5773 0.1972 0.038 Uiso 1 1 calc R U . . .
H75 H -0.1688 0.5362 0.1170 0.038 Uiso 1 1 calc R U . . .
C42 C -0.2200(4) 0.3268(7) 0.3318(5) 0.032(2) Uani 1 1 d . . . . .
C43 C -0.2444(3) 0.2341(7) 0.3332(5) 0.031(2) Uani 1 1 d . . . . .
H76 H -0.2683 0.2234 0.2846 0.037 Uiso 1 1 calc R U . . .
H77 H -0.2630 0.2363 0.3707 0.037 Uiso 1 1 calc R U . . .
C46 C -0.0607(4) 0.1877(11) 0.4717(7) 0.062(4) Uani 1 1 d D . . . .
H82 H -0.0620 0.1578 0.5186 0.074 Uiso 1 1 calc R U . . .
H83 H -0.0607 0.2566 0.4789 0.074 Uiso 1 1 calc R U . . .
C47 C -0.0130(4) 0.1593(12) 0.4544(9) 0.093(6) Uani 1 1 d D . . . .
H84 H -0.0125 0.0901 0.4495 0.112 Uiso 1 1 calc R U . . .
H85 H -0.0127 0.1865 0.4062 0.112 Uiso 1 1 calc R U . . .
C48 C 0.0336(3) 0.1899(10) 0.5121(9) 0.074(4) Uani 1 1 d D . . . .
H86 H 0.0428 0.2538 0.5001 0.088 Uiso 1 1 calc R U . . .
H87 H 0.0271 0.1923 0.5611 0.088 Uiso 1 1 calc R U . . .
C49 C 0.0760(4) 0.1236(11) 0.5154(12) 0.140(11) Uani 1 1 d D . . . .
H88 H 0.0763 0.1091 0.4641 0.168 Uiso 1 1 calc R U . . .
H89 H 0.0692 0.0642 0.5380 0.168 Uiso 1 1 calc R U . . .
C50 C 0.1278(4) 0.1556(11) 0.5572(10) 0.098(6) Uani 1 1 d D U . . .
H90 H 0.1351 0.2164 0.5371 0.117 Uiso 1 1 calc R U . . .
H91 H 0.1295 0.1647 0.6099 0.117 Uiso 1 1 calc R U . . .
C51 C 0.1657(4) 0.0829(10) 0.5499(13) 0.132(9) Uani 1 1 d D U . . .
H92 H 0.1567 0.0213 0.5667 0.159 Uiso 1 1 calc R U . . .
H93 H 0.1649 0.0767 0.4972 0.159 Uiso 1 1 calc R U . . .
C52 C 0.2177(5) 0.1074(9) 0.5938(10) 0.115(8) Uani 1 1 d D . . . .
H94 H 0.2394 0.0527 0.5948 0.138 Uiso 1 1 calc R U . . .
H95 H 0.2181 0.1222 0.6453 0.138 Uiso 1 1 calc R U . . .
C53 C 0.2376(5) 0.3018(8) 0.6173(7) 0.054(3) Uani 1 1 d D . . . .
H96 H 0.2029 0.3094 0.6180 0.064 Uiso 1 1 calc R U . . .
H97 H 0.2567 0.2833 0.6675 0.064 Uiso 1 1 calc R U . . .
C54 C 0.2556(4) 0.3909(9) 0.5993(5) 0.044(3) Uani 1 1 d . . . . .
H98 H 0.2911 0.3841 0.6037 0.053 Uiso 1 1 calc R U . . .
H99 H 0.2524 0.4371 0.6369 0.053 Uiso 1 1 calc R U . . .
C55 C 0.2310(3) 0.4319(7) 0.5232(5) 0.032(2) Uani 1 1 d . . . . .
C56 C 0.1552(3) 0.4425(6) 0.4294(5) 0.0255(17) Uani 1 1 d . . . . .
H100 H 0.1769 0.4365 0.3956 0.031 Uiso 1 1 calc R U . . .
C57 C 0.1116(3) 0.3752(7) 0.4058(5) 0.032(2) Uani 1 1 d . . . . .
H101 H 0.0911 0.3807 0.4407 0.039 Uiso 1 1 calc R U . . .
H102 H 0.1239 0.3099 0.4082 0.039 Uiso 1 1 calc R U . . .
C58 C 0.0797(3) 0.3957(6) 0.3271(5) 0.031(2) Uani 1 1 d . . . . .
C59 C 0.1062(3) 0.5722(6) 0.3520(5) 0.0266(18) Uani 1 1 d . . . . .
C60 C 0.1366(3) 0.5425(6) 0.4288(5) 0.0279(18) Uani 1 1 d . . . . .
H103 H 0.1649 0.5855 0.4457 0.034 Uiso 1 1 calc R U . . .
H104 H 0.1162 0.5477 0.4638 0.034 Uiso 1 1 calc R U . . .
C61 C 0.0330(3) 0.3382(7) 0.3149(6) 0.040(2) Uani 1 1 d . . . . .
H105 H 0.0415 0.2725 0.3279 0.059 Uiso 1 1 calc R U . . .
H106 H 0.0142 0.3421 0.2630 0.059 Uiso 1 1 calc R U . . .
H107 H 0.0132 0.3627 0.3461 0.059 Uiso 1 1 calc R U . . .
C62 C 0.1068(4) 0.3643(8) 0.2692(6) 0.046(3) Uani 1 1 d . . . . .
H108 H 0.1408 0.3867 0.2844 0.069 Uiso 1 1 calc R U . . .
H109 H 0.0901 0.3907 0.2209 0.069 Uiso 1 1 calc R U . . .
H110 H 0.1066 0.2956 0.2660 0.069 Uiso 1 1 calc R U . . .
C63 C 0.0806(4) 0.6656(6) 0.3608(6) 0.033(2) Uani 1 1 d . . . . .
H111 H 0.0562 0.6544 0.3882 0.049 Uiso 1 1 calc R U . . .
H112 H 0.0641 0.6909 0.3119 0.049 Uiso 1 1 calc R U . . .
H113 H 0.1050 0.7107 0.3877 0.049 Uiso 1 1 calc R U . . .
C64 C 0.1394(3) 0.5915(8) 0.2997(5) 0.033(2) Uani 1 1 d . . . . .
H114 H 0.1194 0.5890 0.2483 0.050 Uiso 1 1 calc R U . . .
H115 H 0.1653 0.5438 0.3077 0.050 Uiso 1 1 calc R U . . .
H116 H 0.1544 0.6537 0.3101 0.050 Uiso 1 1 calc R U . . .

loop_
_atom_site_aniso_label
_atom_site_aniso_U_11
_atom_site_aniso_U_22
_atom_site_aniso_U_33
_atom_site_aniso_U_23
_atom_site_aniso_U_13
_atom_site_aniso_U_12
S1 0.0216(9) 0.0207(9) 0.0163(9) 0.0015(7) 0.0033(7) 0.0000(7)
S2 0.0339(11) 0.0284(11) 0.0261(12) -0.0057(9) 0.0030(9) 0.0000(9)
S3 0.0312(11) 0.0344(12) 0.0224(11) -0.0043(9) 0.0055(8) -0.0005(9)
S4 0.0224(9) 0.0143(9) 0.0215(10) 0.0018(7) 0.0019(7) 0.0002(7)
S5 0.0255(10) 0.0143(9) 0.0266(11) 0.0022(7) 0.0073(8) -0.0013(7)
S6 0.016(2) 0.069(6) 0.025(2) 0.011(2) 0.0032(13) 0.0054(19)
S9 0.103(9) 0.096(16) 0.051(6) 0.024(7) 0.029(6) 0.071(10)
C44 0.035(5) 0.052(7) 0.053(7) 0.020(6) 0.011(5) -0.006(5)
C45 0.076(9) 0.058(8) 0.040(7) 0.010(6) 0.015(6) -0.019(7)
S7 0.0594(16) 0.0382(14) 0.0304(13) 0.0063(11) 0.0220(12) 0.0155(12)
S8 0.0246(10) 0.0280(11) 0.0234(11) -0.0014(8) 0.0076(8) -0.0007(8)
O1 0.025(3) 0.034(3) 0.013(3) 0.002(2) 0.002(2) -0.007(2)
O2 0.026(3) 0.053(4) 0.021(3) 0.011(3) 0.002(2) -0.002(3)
O3 0.038(4) 0.030(4) 0.031(4) 0.002(3) -0.004(3) -0.001(3)
O4 0.030(3) 0.022(3) 0.021(3) 0.002(2) 0.006(2) 0.007(2)
O5 0.047(4) 0.030(3) 0.031(4) -0.006(3) 0.022(3) -0.015(3)
O6 0.064(5) 0.056(5) 0.057(5) -0.015(4) 0.039(4) -0.026(4)
O7 0.035(4) 0.057(5) 0.027(4) 0.003(3) 0.008(3) -0.007(3)
O8 0.029(3) 0.035(4) 0.027(3) 0.004(3) 0.002(3) -0.004(3)
N1 0.020(3) 0.016(3) 0.017(3) 0.002(2) 0.004(2) 0.003(2)
N2 0.020(3) 0.020(3) 0.015(3) -0.001(3) 0.005(2) -0.001(2)
N3 0.024(3) 0.019(3) 0.016(3) 0.000(3) 0.007(3) -0.002(3)
N4 0.031(4) 0.017(3) 0.031(4) -0.001(3) 0.007(3) 0.000(3)
C1 0.022(4) 0.019(4) 0.032(5) 0.003(3) 0.006(3) 0.003(3)
C2 0.024(4) 0.018(4) 0.031(5) 0.001(3) 0.007(3) 0.001(3)
C3 0.024(4) 0.028(4) 0.013(4) 0.004(3) 0.004(3) -0.003(3)
C4 0.036(5) 0.018(4) 0.020(4) 0.000(3) 0.007(3) -0.003(3)
C5 0.028(4) 0.023(4) 0.020(4) -0.007(3) 0.005(3) -0.001(3)
C6 0.037(5) 0.015(4) 0.052(6) -0.002(4) 0.025(4) 0.003(3)
C7 0.025(4) 0.038(5) 0.036(5) 0.009(4) 0.008(4) 0.008(4)
C8 0.037(5) 0.017(4) 0.039(5) 0.000(4) 0.014(4) -0.003(3)
C9 0.030(4) 0.050(6) 0.022(5) -0.012(4) 0.006(4) -0.014(4)
C10 0.023(4) 0.031(4) 0.021(4) -0.003(3) 0.010(3) -0.004(3)
C11 0.021(4) 0.033(5) 0.017(4) 0.000(3) 0.002(3) -0.009(3)
C12 0.024(4) 0.025(4) 0.017(4) 0.002(3) 0.005(3) -0.004(3)
C13 0.038(5) 0.026(5) 0.033(5) -0.001(4) 0.008(4) -0.002(4)
C14 0.031(4) 0.017(4) 0.029(5) -0.002(3) 0.007(4) -0.001(3)
C15 0.032(4) 0.025(4) 0.025(5) 0.002(3) 0.008(3) 0.002(3)
C16 0.037(5) 0.019(4) 0.025(5) 0.004(3) 0.006(4) 0.002(3)
C17 0.032(5) 0.034(5) 0.034(5) 0.005(4) 0.009(4) -0.001(4)
C18 0.030(4) 0.023(4) 0.030(5) 0.003(4) 0.004(4) -0.002(3)
C19 0.035(5) 0.024(4) 0.025(5) -0.001(3) 0.005(4) 0.000(3)
C20 0.037(5) 0.028(5) 0.026(5) -0.002(4) 0.007(4) -0.002(4)
C21 0.036(5) 0.031(5) 0.027(5) 0.008(4) -0.002(4) 0.001(4)
C22 0.034(5) 0.026(4) 0.027(5) 0.004(4) 0.003(4) 0.006(4)
C23 0.029(4) 0.023(4) 0.026(5) 0.005(3) 0.006(3) 0.009(3)
C24 0.027(4) 0.020(4) 0.020(4) 0.004(3) 0.003(3) 0.009(3)
C25 0.024(4) 0.026(4) 0.019(4) -0.002(3) 0.006(3) 0.006(3)
C26 0.021(4) 0.023(4) 0.022(4) 0.005(3) 0.008(3) 0.005(3)
C27 0.029(4) 0.021(4) 0.019(4) 0.000(3) 0.007(3) 0.003(3)
C28 0.032(4) 0.021(4) 0.023(4) 0.005(3) 0.010(3) 0.000(3)
C29 0.027(4) 0.032(5) 0.019(4) 0.002(3) 0.005(3) 0.006(3)
C30 0.028(4) 0.033(5) 0.029(5) 0.010(4) 0.007(4) -0.004(4)
C31 0.029(4) 0.032(5) 0.020(4) 0.003(3) 0.006(3) 0.007(3)
C32 0.033(4) 0.028(4) 0.022(4) -0.007(3) 0.004(3) 0.002(3)
C33 0.032(4) 0.024(4) 0.015(4) -0.005(3) 0.006(3) -0.007(3)
C34 0.036(5) 0.029(4) 0.018(4) -0.002(3) 0.011(3) -0.013(4)
C35 0.034(4) 0.028(4) 0.020(4) -0.007(3) 0.008(3) -0.013(4)
C36 0.034(4) 0.031(5) 0.016(4) -0.005(3) 0.010(3) -0.009(4)
C37 0.025(4) 0.025(4) 0.021(4) 0.002(3) 0.005(3) 0.003(3)
C38 0.038(5) 0.039(5) 0.020(5) -0.005(4) 0.004(4) -0.005(4)
C39 0.035(5) 0.029(5) 0.038(5) -0.014(4) 0.015(4) -0.006(4)
C40 0.028(4) 0.027(4) 0.020(4) -0.001(3) 0.006(3) -0.001(3)
C41 0.025(4) 0.024(4) 0.025(4) 0.005(3) 0.004(3) 0.008(3)
C42 0.050(6) 0.028(5) 0.021(5) -0.003(4) 0.013(4) -0.015(4)
C43 0.031(4) 0.039(5) 0.021(5) 0.006(4) 0.003(3) -0.011(4)
C46 0.050(7) 0.085(10) 0.051(8) 0.020(7) 0.016(6) -0.002(7)
C47 0.072(10) 0.072(11) 0.130(17) -0.038(11) 0.017(10) -0.016(9)
C48 0.057(8) 0.064(9) 0.110(13) -0.006(9) 0.039(9) -0.005(7)
C49 0.20(3) 0.055(11) 0.115(18) -0.011(11) -0.046(17) 0.019(14)
C50 0.107(12) 0.061(9) 0.088(12) -0.015(9) -0.038(9) 0.028(9)
C51 0.107(14) 0.075(12) 0.21(3) 0.022(14) 0.032(16) 0.020(11)
C52 0.15(2) 0.059(11) 0.114(17) 0.019(11) -0.001(14) -0.029(12)
C53 0.060(7) 0.054(7) 0.038(7) -0.006(5) -0.002(5) 0.003(6)
C54 0.050(6) 0.058(7) 0.017(5) 0.003(4) -0.005(4) -0.011(5)
C55 0.032(5) 0.038(5) 0.021(5) -0.004(4) -0.001(4) -0.003(4)
C56 0.027(4) 0.032(5) 0.017(4) -0.003(3) 0.005(3) 0.002(3)
C57 0.030(4) 0.026(5) 0.036(5) -0.006(4) 0.001(4) 0.000(4)
C58 0.032(5) 0.020(4) 0.035(5) -0.007(4) -0.003(4) 0.002(3)
C59 0.023(4) 0.029(5) 0.026(5) -0.001(4) 0.005(3) -0.007(3)
C60 0.026(4) 0.024(4) 0.035(5) -0.001(4) 0.011(4) -0.005(3)
C61 0.029(5) 0.021(4) 0.057(7) -0.005(4) -0.009(4) 0.002(4)
C62 0.039(5) 0.047(6) 0.045(6) -0.020(5) -0.001(5) 0.015(5)
C63 0.039(5) 0.020(4) 0.035(5) 0.001(4) 0.003(4) -0.011(4)
C64 0.025(4) 0.049(6) 0.023(5) 0.008(4) 0.004(3) -0.006(4)

loop_
_atom_type_symbol
_atom_type_description
_atom_type_scat_dispersion_real
_atom_type_scat_dispersion_imag
_atom_type_scat_source
C C 0.0033 0.0016
;
International Tables for Crystallography
(Vol. C, Tables 4.2.6.8 and 6.1.1.4)
;
H H 0.0000 0.0000
;
International Tables for Crystallography
(Vol. C, Table 6.1.1.4)
;
N N 0.0061 0.0033
;
International Tables for Crystallography
(Vol. C, Tables 4.2.6.8 and 6.1.1.4)
;
O O 0.0106 0.0060
;
International Tables for Crystallography
(Vol. C, Tables 4.2.6.8 and 6.1.1.4)
;
S S 0.1246 0.1234
;
International Tables for Crystallography
(Vol. C, Tables 4.2.6.8 and 6.1.1.4)
;

loop_
_geom_angle_atom_site_label_1
_geom_angle_atom_site_label_2
_geom_angle_atom_site_label_3
_geom_angle
_geom_angle_site_symmetry_1
_geom_angle_site_symmetry_3
_geom_angle_publ_flag
N1 S1 S4 109.1(2) . . ?
C12 S2 C13 102.7(4) . . ?
C20 S3 C21 101.0(5) . . ?
N2 S4 S1 110.0(2) . . ?
N3 S5 S8 109.0(3) . . ?
C45 S6 C44 97.3(6) . . ?
C44 S9 C45 98.0(9) . . ?
C43 C44 S9 125.9(11) . . ?
C43 C44 S6 103.3(8) . . ?
C43 C44 H78 111.1 . . ?
S6 C44 H78 111.1 . . ?
C43 C44 H79 111.1 . . ?
S6 C44 H79 111.1 . . ?
H78 C44 H79 109.1 . . ?
C43 C44 H117 105.8 . . ?
S9 C44 H117 105.8 . . ?
C43 C44 H118 105.8 . . ?
S9 C44 H118 105.8 . . ?
H117 C44 H118 106.2 . . ?
C46 C45 S6 111.4(9) . . ?
C46 C45 S9 121.9(10) . . ?
C46 C45 H80 109.3 . . ?
S6 C45 H80 109.3 . . ?
C46 C45 H81 109.3 . . ?
S6 C45 H81 109.3 . . ?
H80 C45 H81 108.0 . . ?
C46 C45 H119 106.9 . . ?
S9 C45 H119 106.9 . . ?
C46 C45 H120 106.9 . . ?
S9 C45 H120 106.9 . . ?
H119 C45 H120 106.7 . . ?
C53 S7 C52 102.3(7) . . ?
N4 S8 S5 109.6(3) . . ?
C10 O1 C3 120.1(6) . . ?
C23 O4 C24 118.0(6) . . ?
C42 O5 C35 116.2(7) . . ?
C55 O8 C56 115.6(7) . . ?
C1 N1 C5 122.1(6) . . ?
C1 N1 S1 115.4(5) . . ?
C5 N1 S1 112.6(5) . . ?
C26 N2 C27 120.4(6) . . ?
C26 N2 S4 113.3(5) . . ?
C27 N2 S4 110.7(5) . . ?
C33 N3 C37 119.5(6) . . ?
C33 N3 S5 112.8(5) . . ?
C37 N3 S5 113.4(5) . . ?
C59 N4 C58 120.2(7) . . ?
C59 N4 S8 114.4(6) . . ?
C58 N4 S8 112.7(6) . . ?
N1 C1 C7 113.2(7) . . ?
N1 C1 C6 109.3(6) . . ?
C7 C1 C6 109.1(7) . . ?
N1 C1 C2 107.7(6) . . ?
C7 C1 C2 111.0(7) . . ?
C6 C1 C2 106.2(7) . . ?
C3 C2 C1 112.0(7) . . ?
C3 C2 H1 109.2 . . ?
C1 C2 H1 109.2 . . ?
C3 C2 H2 109.2 . . ?
C1 C2 H2 109.2 . . ?
H1 C2 H2 107.9 . . ?
O1 C3 C4 106.3(6) . . ?
O1 C3 C2 108.4(7) . . ?
C4 C3 C2 109.8(7) . . ?
O1 C3 H3 110.8 . . ?
C4 C3 H3 110.8 . . ?
C2 C3 H3 110.8 . . ?
C3 C4 C5 114.0(7) . . ?
C3 C4 H4 108.7 . . ?
C5 C4 H4 108.7 . . ?
C3 C4 H5 108.7 . . ?
C5 C4 H5 108.7 . . ?
H4 C4 H5 107.6 . . ?
N1 C5 C4 107.8(6) . . ?
N1 C5 C8 109.8(7) . . ?
C4 C5 C8 106.8(7) . . ?
N1 C5 C9 112.5(7) . . ?
C4 C5 C9 111.1(7) . . ?
C8 C5 C9 108.8(7) . . ?
C1 C6 H6 109.5 . . ?
C1 C6 H7 109.5 . . ?
H6 C6 H7 109.5 . . ?
C1 C6 H8 109.5 . . ?
H6 C6 H8 109.5 . . ?
H7 C6 H8 109.5 . . ?
C1 C7 H9 109.5 . . ?
C1 C7 H10 109.5 . . ?
H9 C7 H10 109.5 . . ?
C1 C7 H11 109.5 . . ?
H9 C7 H11 109.5 . . ?
H10 C7 H11 109.5 . . ?
C5 C8 H12 109.5 . . ?
C5 C8 H13 109.5 . . ?
H12 C8 H13 109.5 . . ?
C5 C8 H14 109.5 . . ?
H12 C8 H14 109.5 . . ?
H13 C8 H14 109.5 . . ?
C5 C9 H15 109.5 . . ?
C5 C9 H16 109.5 . . ?
H15 C9 H16 109.5 . . ?
C5 C9 H17 109.5 . . ?
H15 C9 H17 109.5 . . ?
H16 C9 H17 109.5 . . ?
O2 C10 O1 123.6(8) . . ?
O2 C10 C11 124.0(7) . . ?
O1 C10 C11 112.4(7) . . ?
C10 C11 C12 112.2(7) . . ?
C10 C11 H18 109.2 . . ?
C12 C11 H18 109.2 . . ?
C10 C11 H19 109.2 . . ?
C12 C11 H19 109.2 . . ?
H18 C11 H19 107.9 . . ?
C11 C12 S2 115.3(6) . . ?
C11 C12 H20 108.5 . . ?
S2 C12 H20 108.5 . . ?
C11 C12 H21 108.5 . . ?
S2 C12 H21 108.5 . . ?
H20 C12 H21 107.5 . . ?
C14 C13 S2 114.2(7) . . ?
C14 C13 H22 108.7 . . ?
S2 C13 H22 108.7 . . ?
C14 C13 H23 108.7 . . ?
S2 C13 H23 108.7 . . ?
H22 C13 H23 107.6 . . ?
C13 C14 C15 114.3(7) . . ?
C13 C14 H24 108.7 . . ?
C15 C14 H24 108.7 . . ?
C13 C14 H25 108.7 . . ?
C15 C14 H25 108.7 . . ?
H24 C14 H25 107.6 . . ?
C16 C15 C14 115.5(7) . . ?
C16 C15 H26 108.4 . . ?
C14 C15 H26 108.4 . . ?
C16 C15 H27 108.4 . . ?
C14 C15 H27 108.4 . . ?
H26 C15 H27 107.5 . . ?
C17 C16 C15 112.9(7) . . ?
C17 C16 H28 109.0 . . ?
C15 C16 H28 109.0 . . ?
C17 C16 H29 109.0 . . ?
C15 C16 H29 109.0 . . ?
H28 C16 H29 107.8 . . ?
C16 C17 C18 115.4(8) . . ?
C16 C17 H30 108.4 . . ?
C18 C17 H30 108.4 . . ?
C16 C17 H31 108.4 . . ?
C18 C17 H31 108.4 . . ?
H30 C17 H31 107.5 . . ?
C17 C18 C19 109.7(7) . . ?
C17 C18 H32 109.7 . . ?
C19 C18 H32 109.7 . . ?
C17 C18 H33 109.7 . . ?
C19 C18 H33 109.7 . . ?
H32 C18 H33 108.2 . . ?
C20 C19 C18 115.9(7) . . ?
C20 C19 H34 108.3 . . ?
C18 C19 H34 108.3 . . ?
C20 C19 H35 108.3 . . ?
C18 C19 H35 108.3 . . ?
H34 C19 H35 107.4 . . ?
C19 C20 S3 111.2(6) . . ?
C19 C20 H36 109.4 . . ?
S3 C20 H36 109.4 . . ?
C19 C20 H37 109.4 . . ?
S3 C20 H37 109.4 . . ?
H36 C20 H37 108.0 . . ?
C22 C21 S3 113.6(6) . . ?
C22 C21 H38 108.8 . . ?
S3 C21 H38 108.8 . . ?
C22 C21 H39 108.8 . . ?
S3 C21 H39 108.8 . . ?
H38 C21 H39 107.7 . . ?
C23 C22 C21 109.6(8) . . ?
C23 C22 H40 109.8 . . ?
C21 C22 H40 109.8 . . ?
C23 C22 H41 109.8 . . ?
C21 C22 H41 109.8 . . ?
H40 C22 H41 108.2 . . ?
O3 C23 O4 124.8(8) . . ?
O3 C23 C22 125.3(8) . . ?
O4 C23 C22 109.8(7) . . ?
O4 C24 C25 106.7(6) . . ?
O4 C24 C28 109.8(7) . . ?
C25 C24 C28 110.0(7) . . ?
O4 C24 H42 110.1 . . ?
C25 C24 H42 110.1 . . ?
C28 C24 H42 110.1 . . ?
C24 C25 C26 112.6(7) . . ?
C24 C25 H43 109.1 . . ?
C26 C25 H43 109.1 . . ?
C24 C25 H44 109.1 . . ?
C26 C25 H44 109.1 . . ?
H43 C25 H44 107.8 . . ?
N2 C26 C30 113.8(7) . . ?
N2 C26 C25 109.0(6) . . ?
C30 C26 C25 109.5(7) . . ?
N2 C26 C29 108.4(6) . . ?
C30 C26 C29 109.1(7) . . ?
C25 C26 C29 106.9(7) . . ?
N2 C27 C32 112.7(7) . . ?
N2 C27 C31 108.9(7) . . ?
C32 C27 C31 108.9(7) . . ?
N2 C27 C28 108.1(6) . . ?
C32 C27 C28 110.3(7) . . ?
C31 C27 C28 107.8(7) . . ?
C24 C28 C27 112.8(7) . . ?
C24 C28 H45 109.0 . . ?
C27 C28 H45 109.0 . . ?
C24 C28 H46 109.0 . . ?
C27 C28 H46 109.0 . . ?
H45 C28 H46 107.8 . . ?
C26 C29 H47 109.5 . . ?
C26 C29 H48 109.5 . . ?
H47 C29 H48 109.5 . . ?
C26 C29 H49 109.5 . . ?
H47 C29 H49 109.5 . . ?
H48 C29 H49 109.5 . . ?
C26 C30 H50 109.5 . . ?
C26 C30 H51 109.5 . . ?
H50 C30 H51 109.5 . . ?
C26 C30 H52 109.5 . . ?
H50 C30 H52 109.5 . . ?
H51 C30 H52 109.5 . . ?
C27 C31 H53 109.5 . . ?
C27 C31 H54 109.5 . . ?
H53 C31 H54 109.5 . . ?
C27 C31 H55 109.5 . . ?
H53 C31 H55 109.5 . . ?
H54 C31 H55 109.5 . . ?
C27 C32 H56 109.5 . . ?
C27 C32 H57 109.5 . . ?
H56 C32 H57 109.5 . . ?
C27 C32 H58 109.5 . . ?
H56 C32 H58 109.5 . . ?
H57 C32 H58 109.5 . . ?
N3 C33 C38 108.9(7) . . ?
N3 C33 C34 108.0(6) . . ?
C38 C33 C34 107.9(7) . . ?
N3 C33 C39 113.7(7) . . ?
C38 C33 C39 107.5(7) . . ?
C34 C33 C39 110.7(7) . . ?
C35 C34 C33 112.4(7) . . ?
C35 C34 H59 109.1 . . ?
C33 C34 H59 109.1 . . ?
C35 C34 H60 109.1 . . ?
C33 C34 H60 109.1 . . ?
H59 C34 H60 107.9 . . ?
O5 C35 C34 109.4(7) . . ?
O5 C35 C36 104.5(7) . . ?
C34 C35 C36 108.6(7) . . ?
O5 C35 H61 111.3 . . ?
C34 C35 H61 111.3 . . ?
C36 C35 H61 111.3 . . ?
C35 C36 C37 112.2(7) . . ?
C35 C36 H62 109.2 . . ?
C37 C36 H62 109.2 . . ?
C35 C36 H63 109.2 . . ?
C37 C36 H63 109.2 . . ?
H62 C36 H63 107.9 . . ?
N3 C37 C41 114.6(7) . . ?
N3 C37 C36 109.0(7) . . ?
C41 C37 C36 110.0(7) . . ?
N3 C37 C40 109.3(6) . . ?
C41 C37 C40 107.6(7) . . ?
C36 C37 C40 106.0(7) . . ?
C33 C38 H64 109.5 . . ?
C33 C38 H65 109.5 . . ?
H64 C38 H65 109.5 . . ?
C33 C38 H66 109.5 . . ?
H64 C38 H66 109.5 . . ?
H65 C38 H66 109.5 . . ?
C33 C39 H67 109.5 . . ?
C33 C39 H68 109.5 . . ?
H67 C39 H68 109.5 . . ?
C33 C39 H69 109.5 . . ?
H67 C39 H69 109.5 . . ?
H68 C39 H69 109.5 . . ?
C37 C40 H70 109.5 . . ?
C37 C40 H71 109.5 . . ?
H70 C40 H71 109.5 . . ?
C37 C40 H72 109.5 . . ?
H70 C40 H72 109.5 . . ?
H71 C40 H72 109.5 . . ?
C37 C41 H73 109.5 . . ?
C37 C41 H74 109.5 . . ?
H73 C41 H74 109.5 . . ?
C37 C41 H75 109.5 . . ?
H73 C41 H75 109.5 . . ?
H74 C41 H75 109.5 . . ?
O6 C42 O5 124.0(8) . . ?
O6 C42 C43 125.3(9) . . ?
O5 C42 C43 110.6(8) . . ?
C42 C43 C44 113.7(8) . . ?
C42 C43 H76 108.8 . . ?
C44 C43 H76 108.8 . . ?
C42 C43 H77 108.8 . . ?
C44 C43 H77 108.8 . . ?
H76 C43 H77 107.7 . . ?
C45 C46 C47 113.5(11) . . ?
C45 C46 H82 108.9 . . ?
C47 C46 H82 108.9 . . ?
C45 C46 H83 108.9 . . ?
C47 C46 H83 108.9 . . ?
H82 C46 H83 107.7 . . ?
C48 C47 C46 114.5(10) . . ?
C48 C47 H84 108.6 . . ?
C46 C47 H84 108.6 . . ?
C48 C47 H85 108.6 . . ?
C46 C47 H85 108.6 . . ?
H84 C47 H85 107.6 . . ?
C49 C48 C47 111.9(10) . . ?
C49 C48 H86 109.2 . . ?
C47 C48 H86 109.2 . . ?
C49 C48 H87 109.2 . . ?
C47 C48 H87 109.2 . . ?
H86 C48 H87 107.9 . . ?
C48 C49 C50 118.1(10) . . ?
C48 C49 H88 107.8 . . ?
C50 C49 H88 107.8 . . ?
C48 C49 H89 107.8 . . ?
C50 C49 H89 107.8 . . ?
H88 C49 H89 107.1 . . ?
C51 C50 C49 110.5(9) . . ?
C51 C50 H90 109.6 . . ?
C49 C50 H90 109.6 . . ?
C51 C50 H91 109.6 . . ?
C49 C50 H91 109.6 . . ?
H90 C50 H91 108.1 . . ?
C52 C51 C50 113.3(12) . . ?
C52 C51 H92 108.9 . . ?
C50 C51 H92 108.9 . . ?
C52 C51 H93 108.9 . . ?
C50 C51 H93 108.9 . . ?
H92 C51 H93 107.7 . . ?
C51 C52 S7 111.0(10) . . ?
C51 C52 H94 109.4 . . ?
S7 C52 H94 109.4 . . ?
C51 C52 H95 109.4 . . ?
S7 C52 H95 109.4 . . ?
H94 C52 H95 108.0 . . ?
C54 C53 S7 114.1(10) . . ?
C54 C53 H96 108.7 . . ?
S7 C53 H96 108.7 . . ?
C54 C53 H97 108.7 . . ?
S7 C53 H97 108.7 . . ?
H96 C53 H97 107.6 . . ?
C53 C54 C55 117.0(9) . . ?
C53 C54 H98 108.0 . . ?
C55 C54 H98 108.0 . . ?
C53 C54 H99 108.0 . . ?
C55 C54 H99 108.0 . . ?
H98 C54 H99 107.3 . . ?
O7 C55 O8 125.5(9) . . ?
O7 C55 C54 123.8(9) . . ?
O8 C55 C54 110.6(8) . . ?
O8 C56 C60 109.7(7) . . ?
O8 C56 C57 106.4(7) . . ?
C60 C56 C57 109.6(7) . . ?
O8 C56 H100 110.3 . . ?
C60 C56 H100 110.3 . . ?
C57 C56 H100 110.3 . . ?
C56 C57 C58 112.0(8) . . ?
C56 C57 H101 109.2 . . ?
C58 C57 H101 109.2 . . ?
C56 C57 H102 109.2 . . ?
C58 C57 H102 109.2 . . ?
H101 C57 H102 107.9 . . ?
C61 C58 N4 109.4(7) . . ?
C61 C58 C57 107.5(8) . . ?
N4 C58 C57 108.3(7) . . ?
C61 C58 C62 108.3(8) . . ?
N4 C58 C62 112.9(8) . . ?
C57 C58 C62 110.3(8) . . ?
N4 C59 C60 109.4(7) . . ?
N4 C59 C63 108.0(7) . . ?
C60 C59 C63 107.3(7) . . ?
N4 C59 C64 113.1(7) . . ?
C60 C59 C64 111.5(7) . . ?
C63 C59 C64 107.3(8) . . ?
C56 C60 C59 111.8(7) . . ?
C56 C60 H103 109.3 . . ?
C59 C60 H103 109.3 . . ?
C56 C60 H104 109.3 . . ?
C59 C60 H104 109.3 . . ?
H103 C60 H104 107.9 . . ?
C58 C61 H105 109.5 . . ?
C58 C61 H106 109.5 . . ?
H105 C61 H106 109.5 . . ?
C58 C61 H107 109.5 . . ?
H105 C61 H107 109.5 . . ?
H106 C61 H107 109.5 . . ?
C58 C62 H108 109.5 . . ?
C58 C62 H109 109.5 . . ?
H108 C62 H109 109.5 . . ?
C58 C62 H110 109.5 . . ?
H108 C62 H110 109.5 . . ?
H109 C62 H110 109.5 . . ?
C59 C63 H111 109.5 . . ?
C59 C63 H112 109.5 . . ?
H111 C63 H112 109.5 . . ?
C59 C63 H113 109.5 . . ?
H111 C63 H113 109.5 . . ?
H112 C63 H113 109.5 . . ?
C59 C64 H114 109.5 . . ?
C59 C64 H115 109.5 . . ?
H114 C64 H115 109.5 . . ?
C59 C64 H116 109.5 . . ?
H114 C64 H116 109.5 . . ?
H115 C64 H116 109.5 . . ?

loop_
_geom_bond_atom_site_label_1
_geom_bond_atom_site_label_2
_geom_bond_distance
_geom_bond_site_symmetry_2
_geom_bond_publ_flag
S1 N1 1.705(7) . ?
S1 S4 2.055(3) . ?
S2 C12 1.817(9) . ?
S2 C13 1.832(10) . ?
S3 C20 1.806(9) . ?
S3 C21 1.816(10) . ?
S4 N2 1.721(7) . ?
S5 N3 1.705(7) . ?
S5 S8 2.056(3) . ?
S6 C45 1.845(14) . ?
S6 C44 1.922(13) . ?
S9 C44 1.751(16) . ?
S9 C45 1.99(3) . ?
C44 C43 1.553(15) . ?
C44 H78 0.9900 . ?
C44 H79 0.9900 . ?
C44 H117 0.9900 . ?
C44 H118 0.9900 . ?
C45 C46 1.482(16) . ?
C45 H80 0.9900 . ?
C45 H81 0.9900 . ?
C45 H119 0.9900 . ?
C45 H120 0.9900 . ?
S7 C53 1.820(12) . ?
S7 C52 1.823(9) . ?
S8 N4 1.707(8) . ?
O1 C10 1.340(10) . ?
O1 C3 1.469(9) . ?
O2 C10 1.232(10) . ?
O3 C23 1.212(11) . ?
O4 C23 1.357(10) . ?
O4 C24 1.482(9) . ?
O5 C42 1.360(11) . ?
O5 C35 1.476(10) . ?
O6 C42 1.200(12) . ?
O7 C55 1.194(12) . ?
O8 C55 1.352(11) . ?
O8 C56 1.465(10) . ?
N1 C1 1.497(10) . ?
N1 C5 1.504(10) . ?
N2 C26 1.513(10) . ?
N2 C27 1.528(10) . ?
N3 C33 1.511(10) . ?
N3 C37 1.513(10) . ?
N4 C59 1.516(11) . ?
N4 C58 1.519(11) . ?
C1 C7 1.534(12) . ?
C1 C6 1.552(12) . ?
C1 C2 1.575(12) . ?
C2 C3 1.518(11) . ?
C2 H1 0.9900 . ?
C2 H2 0.9900 . ?
C3 C4 1.513(12) . ?
C3 H3 1.0000 . ?
C4 C5 1.537(12) . ?
C4 H4 0.9900 . ?
C4 H5 0.9900 . ?
C5 C8 1.545(12) . ?
C5 C9 1.549(12) . ?
C6 H6 0.9800 . ?
C6 H7 0.9800 . ?
C6 H8 0.9800 . ?
C7 H9 0.9800 . ?
C7 H10 0.9800 . ?
C7 H11 0.9800 . ?
C8 H12 0.9800 . ?
C8 H13 0.9800 . ?
C8 H14 0.9800 . ?
C9 H15 0.9800 . ?
C9 H16 0.9800 . ?
C9 H17 0.9800 . ?
C10 C11 1.490(11) . ?
C11 C12 1.537(11) . ?
C11 H18 0.9900 . ?
C11 H19 0.9900 . ?
C12 H20 0.9900 . ?
C12 H21 0.9900 . ?
C13 C14 1.524(12) . ?
C13 H22 0.9900 . ?
C13 H23 0.9900 . ?
C14 C15 1.533(12) . ?
C14 H24 0.9900 . ?
C14 H25 0.9900 . ?
C15 C16 1.523(12) . ?
C15 H26 0.9900 . ?
C15 H27 0.9900 . ?
C16 C17 1.520(12) . ?
C16 H28 0.9900 . ?
C16 H29 0.9900 . ?
C17 C18 1.537(12) . ?
C17 H30 0.9900 . ?
C17 H31 0.9900 . ?
C18 C19 1.549(12) . ?
C18 H32 0.9900 . ?
C18 H33 0.9900 . ?
C19 C20 1.531(13) . ?
C19 H34 0.9900 . ?
C19 H35 0.9900 . ?
C20 H36 0.9900 . ?
C20 H37 0.9900 . ?
C21 C22 1.545(13) . ?
C21 H38 0.9900 . ?
C21 H39 0.9900 . ?
C22 C23 1.523(12) . ?
C22 H40 0.9900 . ?
C22 H41 0.9900 . ?
C24 C25 1.503(11) . ?
C24 C28 1.512(11) . ?
C24 H42 1.0000 . ?
C25 C26 1.536(11) . ?
C25 H43 0.9900 . ?
C25 H44 0.9900 . ?
C26 C30 1.531(12) . ?
C26 C29 1.538(12) . ?
C27 C32 1.536(12) . ?
C27 C31 1.537(12) . ?
C27 C28 1.553(11) . ?
C28 H45 0.9900 . ?
C28 H46 0.9900 . ?
C29 H47 0.9800 . ?
C29 H48 0.9800 . ?
C29 H49 0.9800 . ?
C30 H50 0.9800 . ?
C30 H51 0.9800 . ?
C30 H52 0.9800 . ?
C31 H53 0.9800 . ?
C31 H54 0.9800 . ?
C31 H55 0.9800 . ?
C32 H56 0.9800 . ?
C32 H57 0.9800 . ?
C32 H58 0.9800 . ?
C33 C38 1.546(12) . ?
C33 C34 1.554(11) . ?
C33 C39 1.557(12) . ?
C34 C35 1.514(12) . ?
C34 H59 0.9900 . ?
C34 H60 0.9900 . ?
C35 C36 1.527(11) . ?
C35 H61 1.0000 . ?
C36 C37 1.546(12) . ?
C36 H62 0.9900 . ?
C36 H63 0.9900 . ?
C37 C41 1.541(11) . ?
C37 C40 1.551(11) . ?
C38 H64 0.9800 . ?
C38 H65 0.9800 . ?
C38 H66 0.9800 . ?
C39 H67 0.9800 . ?
C39 H68 0.9800 . ?
C39 H69 0.9800 . ?
C40 H70 0.9800 . ?
C40 H71 0.9800 . ?
C40 H72 0.9800 . ?
C41 H73 0.9800 . ?
C41 H74 0.9800 . ?
C41 H75 0.9800 . ?
C42 C43 1.495(12) . ?
C43 H76 0.9900 . ?
C43 H77 0.9900 . ?
C46 C47 1.528(9) . ?
C46 H82 0.9900 . ?
C46 H83 0.9900 . ?
C47 C48 1.527(9) . ?
C47 H84 0.9900 . ?
C47 H85 0.9900 . ?
C48 C49 1.516(9) . ?
C48 H86 0.9900 . ?
C48 H87 0.9900 . ?
C49 C50 1.531(9) . ?
C49 H88 0.9900 . ?
C49 H89 0.9900 . ?
C50 C51 1.526(9) . ?
C50 H90 0.9900 . ?
C50 H91 0.9900 . ?
C51 C52 1.520(9) . ?
C51 H92 0.9900 . ?
C51 H93 0.9900 . ?
C52 H94 0.9900 . ?
C52 H95 0.9900 . ?
C53 C54 1.444(16) . ?
C53 H96 0.9900 . ?
C53 H97 0.9900 . ?
C54 C55 1.530(13) . ?
C54 H98 0.9900 . ?
C54 H99 0.9900 . ?
C56 C60 1.519(12) . ?
C56 C57 1.531(12) . ?
C56 H100 1.0000 . ?
C57 C58 1.541(13) . ?
C57 H101 0.9900 . ?
C57 H102 0.9900 . ?
C58 C61 1.518(13) . ?
C58 C62 1.560(14) . ?
C59 C60 1.529(13) . ?
C59 C63 1.546(13) . ?
C59 C64 1.559(12) . ?
C60 H103 0.9900 . ?
C60 H104 0.9900 . ?
C61 H105 0.9800 . ?
C61 H106 0.9800 . ?
C61 H107 0.9800 . ?
C62 H108 0.9800 . ?
C62 H109 0.9800 . ?
C62 H110 0.9800 . ?
C63 H111 0.9800 . ?
C63 H112 0.9800 . ?
C63 H113 0.9800 . ?
C64 H114 0.9800 . ?
C64 H115 0.9800 . ?
C64 H116 0.9800 . ?

loop_
_geom_torsion_atom_site_label_1
_geom_torsion_atom_site_label_2
_geom_torsion_atom_site_label_3
_geom_torsion_atom_site_label_4
_geom_torsion
_geom_torsion_site_symmetry_1
_geom_torsion_site_symmetry_2
_geom_torsion_site_symmetry_3
_geom_torsion_site_symmetry_4
_geom_torsion_publ_flag
C45 S9 C44 C43 -107.6(10) . . . . ?
C44 S6 C45 C46 176.9(10) . . . . ?
S4 S1 N1 C1 94.1(5) . . . . ?
S4 S1 N1 C5 -119.4(5) . . . . ?
S1 S4 N2 C26 95.0(5) . . . . ?
S1 S4 N2 C27 -126.3(5) . . . . ?
S8 S5 N3 C33 126.4(5) . . . . ?
S8 S5 N3 C37 -93.8(5) . . . . ?
S5 S8 N4 C59 -95.5(6) . . . . ?
S5 S8 N4 C58 122.5(6) . . . . ?
C5 N1 C1 C7 -75.6(9) . . . . ?
S1 N1 C1 C7 67.4(8) . . . . ?
C5 N1 C1 C6 162.5(7) . . . . ?
S1 N1 C1 C6 -54.4(8) . . . . ?
C5 N1 C1 C2 47.6(9) . . . . ?
S1 N1 C1 C2 -169.4(5) . . . . ?
N1 C1 C2 C3 -50.9(9) . . . . ?
C7 C1 C2 C3 73.6(9) . . . . ?
C6 C1 C2 C3 -167.9(7) . . . . ?
C10 O1 C3 C4 -126.3(8) . . . . ?
C10 O1 C3 C2 115.8(8) . . . . ?
C1 C2 C3 O1 174.5(6) . . . . ?
C1 C2 C3 C4 58.8(9) . . . . ?
O1 C3 C4 C5 -176.1(6) . . . . ?
C2 C3 C4 C5 -59.1(9) . . . . ?
C1 N1 C5 C4 -46.8(10) . . . . ?
S1 N1 C5 C4 169.3(5) . . . . ?
C1 N1 C5 C8 -162.7(7) . . . . ?
S1 N1 C5 C8 53.3(8) . . . . ?
C1 N1 C5 C9 76.0(9) . . . . ?
S1 N1 C5 C9 -67.9(8) . . . . ?
C3 C4 C5 N1 49.9(9) . . . . ?
C3 C4 C5 C8 167.7(7) . . . . ?
C3 C4 C5 C9 -73.8(9) . . . . ?
C3 O1 C10 O2 -7.0(13) . . . . ?
C3 O1 C10 C11 171.3(7) . . . . ?
O2 C10 C11 C12 47.3(12) . . . . ?
O1 C10 C11 C12 -131.0(8) . . . . ?
C10 C11 C12 S2 60.2(9) . . . . ?
C13 S2 C12 C11 61.2(7) . . . . ?
C12 S2 C13 C14 -98.0(7) . . . . ?
S2 C13 C14 C15 -171.3(6) . . . . ?
C13 C14 C15 C16 178.2(8) . . . . ?
C14 C15 C16 C17 -162.9(8) . . . . ?
C15 C16 C17 C18 179.9(8) . . . . ?
C16 C17 C18 C19 -166.7(8) . . . . ?
C17 C18 C19 C20 -176.0(8) . . . . ?
C18 C19 C20 S3 70.7(9) . . . . ?
C21 S3 C20 C19 165.7(7) . . . . ?
C20 S3 C21 C22 58.5(8) . . . . ?
S3 C21 C22 C23 54.3(9) . . . . ?
C24 O4 C23 O3 -2.4(13) . . . . ?
C24 O4 C23 C22 178.4(7) . . . . ?
C21 C22 C23 O3 65.6(12) . . . . ?
C21 C22 C23 O4 -115.3(8) . . . . ?
C23 O4 C24 C25 154.8(7) . . . . ?
C23 O4 C24 C28 -86.0(9) . . . . ?
O4 C24 C25 C26 179.6(6) . . . . ?
C28 C24 C25 C26 60.6(9) . . . . ?
C27 N2 C26 C30 -76.5(9) . . . . ?
S4 N2 C26 C30 57.7(8) . . . . ?
C27 N2 C26 C25 45.9(9) . . . . ?
S4 N2 C26 C25 -179.9(5) . . . . ?
C27 N2 C26 C29 162.0(7) . . . . ?
S4 N2 C26 C29 -63.8(7) . . . . ?
C24 C25 C26 N2 -51.5(9) . . . . ?
C24 C25 C26 C30 73.5(9) . . . . ?
C24 C25 C26 C29 -168.4(7) . . . . ?
C26 N2 C27 C32 77.2(9) . . . . ?
S4 N2 C27 C32 -58.1(8) . . . . ?
C26 N2 C27 C31 -161.9(7) . . . . ?
S4 N2 C27 C31 62.9(7) . . . . ?
C26 N2 C27 C28 -45.0(9) . . . . ?
S4 N2 C27 C28 179.7(5) . . . . ?
O4 C24 C28 C27 -177.1(7) . . . . ?
C25 C24 C28 C27 -60.0(9) . . . . ?
N2 C27 C28 C24 49.9(9) . . . . ?
C32 C27 C28 C24 -73.7(9) . . . . ?
C31 C27 C28 C24 167.5(7) . . . . ?
C37 N3 C33 C38 165.1(7) . . . . ?
S5 N3 C33 C38 -57.8(8) . . . . ?
C37 N3 C33 C34 48.2(9) . . . . ?
S5 N3 C33 C34 -174.7(6) . . . . ?
C37 N3 C33 C39 -75.1(9) . . . . ?
S5 N3 C33 C39 62.0(8) . . . . ?
N3 C33 C34 C35 -53.6(9) . . . . ?
C38 C33 C34 C35 -171.2(8) . . . . ?
C39 C33 C34 C35 71.5(9) . . . . ?
C42 O5 C35 C34 80.7(10) . . . . ?
C42 O5 C35 C36 -163.1(8) . . . . ?
C33 C34 C35 O5 175.0(7) . . . . ?
C33 C34 C35 C36 61.4(10) . . . . ?
O5 C35 C36 C37 -177.1(7) . . . . ?
C34 C35 C36 C37 -60.4(10) . . . . ?
C33 N3 C37 C41 76.0(9) . . . . ?
S5 N3 C37 C41 -60.9(8) . . . . ?
C33 N3 C37 C36 -47.8(9) . . . . ?
S5 N3 C37 C36 175.3(5) . . . . ?
C33 N3 C37 C40 -163.1(7) . . . . ?
S5 N3 C37 C40 60.0(8) . . . . ?
C35 C36 C37 N3 51.8(9) . . . . ?
C35 C36 C37 C41 -74.7(9) . . . . ?
C35 C36 C37 C40 169.3(7) . . . . ?
C35 O5 C42 O6 0.3(15) . . . . ?
C35 O5 C42 C43 177.5(7) . . . . ?
O6 C42 C43 C44 -134.1(12) . . . . ?
O5 C42 C43 C44 48.7(11) . . . . ?
S9 C44 C43 C42 72.2(16) . . . . ?
S6 C44 C43 C42 53.8(9) . . . . ?
S6 C45 C46 C47 174.5(12) . . . . ?
S9 C45 C46 C47 146.6(14) . . . . ?
C45 C46 C47 C48 177.2(13) . . . . ?
C46 C47 C48 C49 151.0(17) . . . . ?
C47 C48 C49 C50 166.4(18) . . . . ?
C48 C49 C50 C51 -176.0(19) . . . . ?
C49 C50 C51 C52 -176.6(17) . . . . ?
C50 C51 C52 S7 -70(2) . . . . ?
C53 S7 C52 C51 104.9(13) . . . . ?
C52 S7 C53 C54 178.2(9) . . . . ?
S7 C53 C54 C55 58.1(14) . . . . ?
C56 O8 C55 O7 5.9(14) . . . . ?
C56 O8 C55 C54 -173.4(8) . . . . ?
C53 C54 C55 O7 -140.7(12) . . . . ?
C53 C54 C55 O8 38.6(14) . . . . ?
C55 O8 C56 C60 -91.8(9) . . . . ?
C55 O8 C56 C57 149.8(8) . . . . ?
O8 C56 C57 C58 179.7(7) . . . . ?
C60 C56 C57 C58 61.1(10) . . . . ?
C59 N4 C58 C61 163.2(8) . . . . ?
S8 N4 C58 C61 -57.2(10) . . . . ?
C59 N4 C58 C57 46.3(11) . . . . ?
S8 N4 C58 C57 -174.1(6) . . . . ?
C59 N4 C58 C62 -76.2(10) . . . . ?
S8 N4 C58 C62 63.4(9) . . . . ?
C56 C57 C58 C61 -169.6(8) . . . . ?
C56 C57 C58 N4 -51.5(10) . . . . ?
C56 C57 C58 C62 72.6(10) . . . . ?
C58 N4 C59 C60 -46.6(10) . . . . ?
S8 N4 C59 C60 174.5(6) . . . . ?
C58 N4 C59 C63 -163.0(8) . . . . ?
S8 N4 C59 C63 58.0(8) . . . . ?
C58 N4 C59 C64 78.3(10) . . . . ?
S8 N4 C59 C64 -60.6(9) . . . . ?
O8 C56 C60 C59 -177.3(7) . . . . ?
C57 C56 C60 C59 -60.8(9) . . . . ?
N4 C59 C60 C56 51.6(9) . . . . ?
C63 C59 C60 C56 168.5(7) . . . . ?
C64 C59 C60 C56 -74.3(9) . . . . ?
